data_4028939
loop_
_publ_author_name
'Bentabed-Ababsa, Ghenia'
'Derdour, Aicha'
'Roisnel, Thierry'
'S\'aez, Jose A.'
'P\'erez, Patricia'
'Chamorro, Eduardo'
'Domingo, Luis R.'
'Mongin, Florence'

_publ_section_title
;
 A Combined Experimental and Theoretical Study of the Polar [3 + 2]
 Cycloaddition of Electrophilically Activated Carbonyl Ylides with
 Aldehydes and Imines
;
_journal_issue 5
_journal_name_full 'The Journal of Organic Chemistry'
_journal_page_first 2120
_journal_page_last 2133
_journal_paper_doi 10.1021/jo8027104
_journal_volume 74
_journal_year 2009
_chemical_compound_source 'synthesis as described'
_chemical_formula_moiety 'C19 H12 Cl1 N3 O2'
_chemical_formula_sum 'C19 H12 Cl N3 O2'
_chemical_formula_weight 349.77
_chemical_name_systematic
;
 ?
;
_space_group_IT_number 15
_symmetry_cell_setting monoclinic
_symmetry_Int_Tables_number 15
_symmetry_space_group_name_Hall '-C 2yc'
_symmetry_space_group_name_H-M 'C 1 2/c 1'
_atom_sites_solution_hydrogens geom
_atom_sites_solution_primary direct
_atom_sites_solution_secondary difmap
_audit_conform_dict_location ftp://ftp.iucr.org/pub/cif_core.dic
_audit_conform_dict_name cif_core.dic
_audit_conform_dict_version 2.3
_audit_creation_date 2007-06-27T19:26:49-00:00
_audit_creation_method 'WinGX routine CIF_UPDATE'
_cell_angle_alpha 90
_cell_angle_beta 92.353(9)
_cell_angle_gamma 90
_cell_formula_units_Z 8
_cell_length_a 8.7943(18)
_cell_length_b 18.422(4)
_cell_length_c 19.814(4)
_cell_measurement_reflns_used 6542
_cell_measurement_temperature 100(2)
_cell_measurement_theta_max 27.59
_cell_measurement_theta_min 2.57
_cell_measurement_wavelength 0.71073
_cell_volume 3207.3(12)
_computing_cell_refinement 'Bruker SMART, 2006'
_computing_data_collection 'Bruker SMART, 2006'
_computing_data_reduction 'Bruker SAINT, 2006'
_computing_molecular_graphics 'Ortep-3 for Windows (Farrugia, 1997)'
_computing_publication_material 'WinGX publication routines (Farrugia, 1999)'
_computing_structure_refinement 'SHELXL-97 (Sheldrick, 1997)'
_computing_structure_solution 'SIR97 (Altomare et al., 1999)'
_diffrn_ambient_temperature 100(2)
_diffrn_detector 'CCD plate'
_diffrn_measured_fraction_theta_full 0.994
_diffrn_measured_fraction_theta_max 0.994
_diffrn_measurement_device_type 'APEXII, Bruker-AXS'
_diffrn_measurement_method 'CCD rotation images, thin slices'
_diffrn_radiation_monochromator graphite
_diffrn_radiation_probe x-ray
_diffrn_radiation_type MoK\a
_diffrn_radiation_wavelength 0.71073
_diffrn_reflns_av_R_equivalents 0.0677
_diffrn_reflns_av_unetI/netI 0.0548
_diffrn_reflns_limit_h_max 11
_diffrn_reflns_limit_h_min -11
_diffrn_reflns_limit_k_max 23
_diffrn_reflns_limit_k_min -15
_diffrn_reflns_limit_l_max 25
_diffrn_reflns_limit_l_min -25
_diffrn_reflns_number 14452
_diffrn_reflns_theta_full 27.48
_diffrn_reflns_theta_max 27.48
_diffrn_reflns_theta_min 3.02
_exptl_absorpt_coefficient_mu 0.256
_exptl_absorpt_correction_T_max 0.943
_exptl_absorpt_correction_T_min 0.847
_exptl_absorpt_correction_type multi-scan
_exptl_absorpt_process_details
;
  [Sheldrick, G.M. (2002). SADABS Bruker AXS Inc., Madison, Wisconsin, USA]
;
_exptl_crystal_colour colourless
_exptl_crystal_density_diffrn 1.449
_exptl_crystal_density_method 'not measured'
_exptl_crystal_description prism
_exptl_crystal_F_000 1440
_exptl_crystal_size_max 0.6
_exptl_crystal_size_mid 0.41
_exptl_crystal_size_min 0.23
_refine_diff_density_max 0.818
_refine_diff_density_min -0.581
_refine_diff_density_rms 0.077
_refine_ls_extinction_method none
_refine_ls_goodness_of_fit_ref 1.043
_refine_ls_hydrogen_treatment mixed
_refine_ls_matrix_type full
_refine_ls_number_parameters 229
_refine_ls_number_reflns 3662
_refine_ls_number_restraints 0
_refine_ls_restrained_S_all 1.043
_refine_ls_R_factor_all 0.0605
_refine_ls_R_factor_gt 0.0525
_refine_ls_shift/su_max 0.001
_refine_ls_shift/su_mean 0
_refine_ls_structure_factor_coef Fsqd
_refine_ls_weighting_details 'calc w=1/[\s^2^(Fo^2^)+(0.0787P)^2^+3.6543P] where P=(Fo^2^+2Fc^2^)/3'
_refine_ls_weighting_scheme calc
_refine_ls_wR_factor_gt 0.1389
_refine_ls_wR_factor_ref 0.1452
_reflns_number_gt 3113
_reflns_number_total 3662
_reflns_threshold_expression >2sigma(I)
_cod_data_source_file jo8027104sup1.cif
_cod_data_source_block 17a
_cod_original_sg_symbol_H-M 'C 2/c'
_cod_database_code 4028939

loop_
_symmetry_equiv_pos_as_xyz
'x, y, z'
'-x, y, -z+1/2'
'x+1/2, y+1/2, z'
'-x+1/2, y+1/2, -z+1/2'
'-x, -y, -z'
'x, -y, z-1/2'
'-x+1/2, -y+1/2, -z'
'x+1/2, -y+1/2, z-1/2'

loop_
_atom_site_label
_atom_site_type_symbol
_atom_site_fract_x
_atom_site_fract_y
_atom_site_fract_z
_atom_site_U_iso_or_equiv
_atom_site_adp_type
_atom_site_occupancy
_atom_site_calc_flag
_atom_site_refinement_flags
C1 C 0.8616(2) 0.22657(10) 0.63272(10) 0.0177(4) Uani 1 d .
H1 H 0.9149 0.2712 0.6174 0.021 Uiso 1 calc R
C2 C 0.8209(2) 0.16723(10) 0.53367(9) 0.0160(4) Uani 1 d .
H2 H 0.8815 0.2013 0.5061 0.019 Uiso 1 calc R
C3 C 0.9303(2) 0.11980(10) 0.58000(9) 0.0158(4) Uani 1 d .
C4 C 0.8004(2) 0.23836(10) 0.70140(10) 0.0178(4) Uani 1 d .
C5 C 0.8162(2) 0.30528(11) 0.73208(10) 0.0213(4) Uani 1 d .
H5 H 0.8586 0.3446 0.7082 0.026 Uiso 1 calc R
C6 C 0.7703(2) 0.31572(11) 0.79801(10) 0.0234(4) Uani 1 d .
H6 H 0.7799 0.3619 0.8191 0.028 Uiso 1 calc R
C7 C 0.7109(2) 0.25755(11) 0.83186(9) 0.0199(4) Uani 1 d .
C8 C 0.6896(2) 0.19057(11) 0.80144(10) 0.0252(4) Uani 1 d .
H8 H 0.6451 0.1516 0.8251 0.03 Uiso 1 calc R
C9 C 0.7346(2) 0.18123(12) 0.73560(10) 0.0255(4) Uani 1 d .
H9 H 0.7203 0.1356 0.7139 0.031 Uiso 1 calc R
C10 C 0.7086(2) 0.12804(10) 0.48972(9) 0.0156(4) Uani 1 d .
C11 C 0.5580(2) 0.11749(10) 0.50179(9) 0.0178(4) Uani 1 d .
H11 H 0.5076 0.1358 0.5397 0.021 Uiso 1 calc R
C12 C 0.5850(2) 0.01809(11) 0.34616(10) 0.0205(4) Uani 1 d .
H12 H 0.4908 -0.0033 0.3318 0.025 Uiso 1 calc R
C13 C 0.7142(2) 0.00961(11) 0.30922(10) 0.0220(4) Uani 1 d .
H13 H 0.7086 -0.0182 0.2688 0.026 Uiso 1 calc R
C14 C 0.8531(2) 0.04135(11) 0.33039(10) 0.0219(4) Uani 1 d .
H14 H 0.9396 0.0347 0.3039 0.026 Uiso 1 calc R
C15 C 0.8670(2) 0.08202(11) 0.38875(9) 0.0191(4) Uani 1 d .
H15 H 0.9616 0.1034 0.4024 0.023 Uiso 1 calc R
C16 C 0.5983(2) 0.05905(10) 0.40505(9) 0.0166(4) Uani 1 d .
C17 C 0.7380(2) 0.09125(10) 0.42756(9) 0.0155(4) Uani 1 d .
C18 C 1.0720(2) 0.09833(10) 0.54697(10) 0.0178(4) Uani 1 d .
C19 C 0.84951(19) 0.05371(10) 0.60348(9) 0.0173(4) Uani 1 d .
N1 N 0.49108(18) 0.07680(9) 0.45130(8) 0.0189(3) Uani 1 d .
HN1 H 0.403(4) 0.0650(17) 0.4498(15) 0.05 Uiso 1 d .
N4 N 1.18106(19) 0.08354(9) 0.52047(9) 0.0232(4) Uani 1 d .
N10 N 0.78407(18) 0.00514(10) 0.62323(9) 0.0236(4) Uani 1 d .
O1 O 0.96737(14) 0.16481(7) 0.63576(6) 0.0188(3) Uani 1 d .
O2 O 0.74628(14) 0.20645(7) 0.58490(6) 0.0174(3) Uani 1 d .
Cl1 Cl 0.66929(6) 0.26752(3) 0.91648(2) 0.02885(17) Uani 1 d .

loop_
_atom_site_aniso_label
_atom_site_aniso_U_11
_atom_site_aniso_U_22
_atom_site_aniso_U_33
_atom_site_aniso_U_23
_atom_site_aniso_U_13
_atom_site_aniso_U_12
C1 0.0165(8) 0.0153(9) 0.0213(9) -0.0008(7) 0.0007(7) -0.0001(7)
C2 0.0149(8) 0.0171(9) 0.0163(8) 0.0006(7) 0.0042(6) 0.0018(7)
C3 0.0129(8) 0.0170(9) 0.0177(8) -0.0014(7) 0.0036(6) -0.0011(7)
C4 0.0161(8) 0.0186(9) 0.0186(9) -0.0006(7) 0.0009(7) 0.0007(7)
C5 0.0240(10) 0.0169(10) 0.0231(10) 0.0004(7) 0.0032(7) -0.0007(7)
C6 0.0302(11) 0.0163(9) 0.0240(10) -0.0030(7) 0.0035(8) 0.0023(8)
C7 0.0198(9) 0.0252(10) 0.0150(9) -0.0030(7) 0.0034(7) 0.0044(7)
C8 0.0300(11) 0.0214(10) 0.0246(10) -0.0013(8) 0.0082(8) -0.0053(8)
C9 0.0326(11) 0.0200(10) 0.0243(10) -0.0039(8) 0.0066(8) -0.0053(8)
C10 0.0154(8) 0.0162(9) 0.0153(8) 0.0010(7) 0.0015(6) 0.0019(7)
C11 0.0159(8) 0.0202(9) 0.0176(9) -0.0002(7) 0.0028(7) 0.0007(7)
C12 0.0179(9) 0.0196(10) 0.0239(10) -0.0021(7) 0.0009(7) -0.0021(7)
C13 0.0246(10) 0.0218(10) 0.0196(9) -0.0054(7) 0.0026(7) 0.0035(8)
C14 0.0185(9) 0.0254(10) 0.0224(10) -0.0002(8) 0.0059(7) 0.0050(7)
C15 0.0133(8) 0.0241(10) 0.0202(9) 0.0004(7) 0.0035(7) 0.0014(7)
C16 0.0146(8) 0.0160(9) 0.0195(9) 0.0021(7) 0.0036(6) 0.0009(7)
C17 0.0145(8) 0.0158(9) 0.0163(9) 0.0014(7) 0.0029(6) 0.0013(7)
C18 0.0145(8) 0.0171(9) 0.0218(9) 0.0021(7) 0.0020(7) -0.0001(7)
C19 0.0124(8) 0.0210(10) 0.0187(9) -0.0009(7) 0.0038(6) 0.0036(7)
N1 0.0126(7) 0.0219(8) 0.0223(8) -0.0018(6) 0.0044(6) -0.0026(6)
N4 0.0179(8) 0.0262(9) 0.0259(9) 0.0030(7) 0.0066(7) 0.0010(7)
N10 0.0178(8) 0.0246(9) 0.0288(9) 0.0027(7) 0.0051(6) -0.0002(7)
O1 0.0166(6) 0.0203(7) 0.0195(7) -0.0056(5) -0.0007(5) 0.0021(5)
O2 0.0165(6) 0.0192(7) 0.0168(6) -0.0037(5) 0.0018(5) 0.0023(5)
Cl1 0.0384(3) 0.0289(3) 0.0200(3) -0.00233(18) 0.0103(2) 0.0048(2)

loop_
_atom_type_symbol
_atom_type_description
_atom_type_scat_dispersion_real
_atom_type_scat_dispersion_imag
_atom_type_scat_source
C C 0.0033 0.0016 'International Tables Vol C Tables 4.2.6.8 and 6.1.1.4'
H H 0 0 'International Tables Vol C Tables 4.2.6.8 and 6.1.1.4'
N N 0.0061 0.0033 'International Tables Vol C Tables 4.2.6.8 and 6.1.1.4'
O O 0.0106 0.006 'International Tables Vol C Tables 4.2.6.8 and 6.1.1.4'
Cl Cl 0.1484 0.1585 'International Tables Vol C Tables 4.2.6.8 and 6.1.1.4'

loop_
_geom_angle_atom_site_label_1
_geom_angle_atom_site_label_2
_geom_angle_atom_site_label_3
_geom_angle
O2 C1 O1 105.12(14)
O2 C1 C4 111.89(15)
O1 C1 C4 108.97(15)
O2 C1 H1 110.2
O1 C1 H1 110.2
C4 C1 H1 110.2
O2 C2 C10 110.52(14)
O2 C2 C3 98.90(13)
C10 C2 C3 116.86(15)
O2 C2 H2 110
C10 C2 H2 110
C3 C2 H2 110
O1 C3 C18 109.34(14)
O1 C3 C19 109.45(14)
C18 C3 C19 109.81(15)
O1 C3 C2 104.34(14)
C18 C3 C2 113.35(15)
C19 C3 C2 110.37(15)
C5 C4 C9 119.88(18)
C5 C4 C1 119.73(17)
C9 C4 C1 120.31(17)
C4 C5 C6 120.52(18)
C4 C5 H5 119.7
C6 C5 H5 119.7
C7 C6 C5 118.55(18)
C7 C6 H6 120.7
C5 C6 H6 120.7
C6 C7 C8 121.92(18)
C6 C7 Cl1 119.05(15)
C8 C7 Cl1 118.96(16)
C7 C8 C9 118.77(18)
C7 C8 H8 120.6
C9 C8 H8 120.6
C8 C9 C4 120.27(19)
C8 C9 H9 119.9
C4 C9 H9 119.9
C11 C10 C17 106.96(16)
C11 C10 C2 126.45(16)
C17 C10 C2 126.55(16)
N1 C11 C10 109.96(16)
N1 C11 H11 125
C10 C11 H11 125
C13 C12 C16 117.51(18)
C13 C12 H12 121.2
C16 C12 H12 121.2
C12 C13 C14 121.19(18)
C12 C13 H13 119.4
C14 C13 H13 119.4
C15 C14 C13 121.56(17)
C15 C14 H14 119.2
C13 C14 H14 119.2
C14 C15 C17 118.58(17)
C14 C15 H15 120.7
C17 C15 H15 120.7
N1 C16 C12 130.47(17)
N1 C16 C17 107.34(16)
C12 C16 C17 122.19(16)
C15 C17 C16 118.98(17)
C15 C17 C10 134.60(17)
C16 C17 C10 106.42(15)
N4 C18 C3 178.1(2)
N10 C19 C3 176.95(19)
C11 N1 C16 109.32(16)
C11 N1 HN1 124(2)
C16 N1 HN1 127(2)
C3 O1 C1 107.34(13)
C1 O2 C2 105.78(13)

loop_
_geom_bond_atom_site_label_1
_geom_bond_atom_site_label_2
_geom_bond_distance
C1 O2 1.409(2)
C1 O1 1.469(2)
C1 C4 1.500(3)
C1 H1 1
C2 O2 1.428(2)
C2 C10 1.478(3)
C2 C3 1.568(3)
C2 H2 1
C3 O1 1.409(2)
C3 C18 1.484(2)
C3 C19 1.494(3)
C4 C5 1.379(3)
C4 C9 1.391(3)
C5 C6 1.396(3)
C5 H5 0.95
C6 C7 1.379(3)
C6 H6 0.95
C7 C8 1.383(3)
C7 Cl1 1.7404(19)
C8 C9 1.389(3)
C8 H8 0.95
C9 H9 0.95
C10 C11 1.369(2)
C10 C17 1.438(2)
C11 N1 1.364(2)
C11 H11 0.95
C12 C13 1.385(3)
C12 C16 1.390(3)
C12 H12 0.95
C13 C14 1.403(3)
C13 H13 0.95
C14 C15 1.379(3)
C14 H14 0.95
C15 C17 1.407(2)
C15 H15 0.95
C16 N1 1.381(2)
C16 C17 1.419(3)
C18 N4 1.145(3)
C19 N10 1.142(3)
N1 HN1 0.81(3)

loop_
_geom_torsion_atom_site_label_1
_geom_torsion_atom_site_label_2
_geom_torsion_atom_site_label_3
_geom_torsion_atom_site_label_4
_geom_torsion
O2 C2 C3 O1 -33.78(16)
C10 C2 C3 O1 -152.28(14)
O2 C2 C3 C18 -152.64(15)
C10 C2 C3 C18 88.86(19)
O2 C2 C3 C19 83.71(16)
C10 C2 C3 C19 -34.8(2)
O2 C1 C4 C5 -120.05(19)
O1 C1 C4 C5 124.14(18)
O2 C1 C4 C9 63.1(2)
O1 C1 C4 C9 -52.7(2)
C9 C4 C5 C6 1.7(3)
C1 C4 C5 C6 -175.11(18)
C4 C5 C6 C7 0.8(3)
C5 C6 C7 C8 -2.8(3)
C5 C6 C7 Cl1 174.23(15)
C6 C7 C8 C9 2.3(3)
Cl1 C7 C8 C9 -174.79(16)
C7 C8 C9 C4 0.3(3)
C5 C4 C9 C8 -2.3(3)
C1 C4 C9 C8 174.53(18)
O2 C2 C10 C11 -12.0(3)
C3 C2 C10 C11 100.0(2)
O2 C2 C10 C17 170.71(17)
C3 C2 C10 C17 -77.3(2)
C17 C10 C11 N1 -0.2(2)
C2 C10 C11 N1 -177.92(17)
C16 C12 C13 C14 -0.2(3)
C12 C13 C14 C15 0.2(3)
C13 C14 C15 C17 0.2(3)
C13 C12 C16 N1 179.74(19)
C13 C12 C16 C17 -0.2(3)
C14 C15 C17 C16 -0.6(3)
C14 C15 C17 C10 179.3(2)
N1 C16 C17 C15 -179.38(17)
C12 C16 C17 C15 0.6(3)
N1 C16 C17 C10 0.7(2)
C12 C16 C17 C10 -179.30(18)
C11 C10 C17 C15 179.8(2)
C2 C10 C17 C15 -2.5(3)
C11 C10 C17 C16 -0.3(2)
C2 C10 C17 C16 177.39(17)
C10 C11 N1 C16 0.7(2)
C12 C16 N1 C11 179.2(2)
C17 C16 N1 C11 -0.9(2)
C18 C3 O1 C1 134.45(15)
C19 C3 O1 C1 -105.22(16)
C2 C3 O1 C1 12.90(17)
O2 C1 O1 C3 13.28(17)
C4 C1 O1 C3 133.36(15)
O1 C1 O2 C2 -36.95(17)
C4 C1 O2 C2 -155.08(15)
C10 C2 O2 C1 166.05(14)
C3 C2 O2 C1 42.89(16)
